data_7057402
loop_
_publ_author_name
'Chu, Xiao-Ya'
'Wang, Wen-Min'
'Nie, Yao-Yao'
'Cui, Jian-Zhong'
'Gao, Hong-Ling'

_publ_section_title
;
 Regulating the luminescent and magnetic properties of rare-earth
 complexes with \b-diketonate coligands
;
_journal_issue 14
_journal_name_full 'New Journal of Chemistry'
_journal_page_first 11417
_journal_paper_doi 10.1039/C8NJ01355A
_journal_volume 42
_journal_year 2018
_chemical_formula_moiety 'C32 H40 Er2 N6 O12'
_chemical_formula_sum 'C32 H40 Er2 N6 O12'
_chemical_formula_weight 1035.22
_space_group_crystal_system triclinic
_space_group_IT_number 2
_space_group_name_Hall '-P 1'
_space_group_name_H-M_alt 'P -1'
_symmetry_space_group_name_Hall '-P 1'
_symmetry_space_group_name_H-M 'P -1'
_atom_sites_solution_hydrogens geom
_atom_sites_solution_primary direct
_audit_creation_date 2018-04-24
_audit_creation_method
;
Olex2 1.2
(compiled 2018.04.18 svn.r3501 for OlexSys, GUI svn.r5488)
;
_audit_update_record
;
2018-04-30 deposited with the CCDC.
2018-05-08 downloaded from the CCDC.
;
_cell_angle_alpha 90.012(10)
_cell_angle_beta 104.304(10)
_cell_angle_gamma 94.469(13)
_cell_formula_units_Z 1
_cell_length_a 9.0652(14)
_cell_length_b 9.4584(17)
_cell_length_c 11.0550(16)
_cell_measurement_reflns_used 3139
_cell_measurement_temperature 113(2)
_cell_measurement_theta_max 27.5
_cell_measurement_theta_min 3.3
_cell_volume 915.5(3)
_computing_cell_refinement 'CrystalClear-SM Expert 2.1 b42'
_computing_data_collection 'CrystalClear-SM Expert 2.1 b42 (Rigaku, 2015)'
_computing_data_reduction 'CrystalClear-SM Expert 2.1 b42'
_computing_molecular_graphics 'Olex2 (Dolomanov et al., 2009)'
_computing_publication_material 'Olex2 (Dolomanov et al., 2009)'
_computing_structure_refinement 'ShelXL (Sheldrick, 2015)'
_computing_structure_solution 'ShelXS (Sheldrick, 2008)'
_diffrn_ambient_temperature 113.15
_diffrn_detector_area_resol_mean 5.814
_diffrn_measured_fraction_theta_full 0.983
_diffrn_measured_fraction_theta_max 0.971
_diffrn_measurement_device_type 'Bruker P4'
_diffrn_measurement_method '\w scans'
_diffrn_radiation_monochromator graphite
_diffrn_radiation_type MoK\a
_diffrn_radiation_wavelength 0.71073
_diffrn_reflns_av_R_equivalents 0.0218
_diffrn_reflns_av_unetI/netI 0.0223
_diffrn_reflns_Laue_measured_fraction_full 0.983
_diffrn_reflns_Laue_measured_fraction_max 0.971
_diffrn_reflns_limit_h_max 11
_diffrn_reflns_limit_h_min -11
_diffrn_reflns_limit_k_max 12
_diffrn_reflns_limit_k_min -12
_diffrn_reflns_limit_l_max 14
_diffrn_reflns_limit_l_min -14
_diffrn_reflns_number 11587
_diffrn_reflns_point_group_measured_fraction_full 0.983
_diffrn_reflns_point_group_measured_fraction_max 0.971
_diffrn_reflns_theta_full 25.242
_diffrn_reflns_theta_max 27.517
_diffrn_reflns_theta_min 3.045
_exptl_absorpt_coefficient_mu 4.620
_exptl_absorpt_correction_T_max 0.5640
_exptl_absorpt_correction_T_min 0.4584
_exptl_absorpt_correction_type multi-scan
_exptl_absorpt_process_details 'REQAB (Rigaku, 1998)'
_exptl_crystal_colour Colorless
_exptl_crystal_density_diffrn 1.878
_exptl_crystal_density_method "'not measured'"
_exptl_crystal_description Prism
_exptl_crystal_F_000 506
_exptl_crystal_size_max 0.2
_exptl_crystal_size_mid 0.16
_exptl_crystal_size_min 0.14
_refine_diff_density_max 0.596
_refine_diff_density_min -0.915
_refine_diff_density_rms 0.096
_refine_ls_extinction_method none
_refine_ls_goodness_of_fit_ref 1.040
_refine_ls_hydrogen_treatment constr
_refine_ls_matrix_type full
_refine_ls_number_parameters 240
_refine_ls_number_reflns 4111
_refine_ls_number_restraints 0
_refine_ls_restrained_S_all 1.040
_refine_ls_R_factor_all 0.0188
_refine_ls_R_factor_gt 0.0172
_refine_ls_shift/su_max 0.001
_refine_ls_shift/su_mean 0.000
_refine_ls_structure_factor_coef Fsqd
_refine_ls_weighting_details 'w=1/[\s^2^(Fo^2^)+(0.0321P)^2^+1.4285P] where P=(Fo^2^+2Fc^2^)/3'
_refine_ls_weighting_scheme calc
_refine_ls_wR_factor_gt 0.0542
_refine_ls_wR_factor_ref 0.0553
_reflns_Friedel_coverage 0.000
_reflns_number_gt 3923
_reflns_number_total 4111
_reflns_threshold_expression 'I > 2\s(I)'
_cod_data_source_file c8nj01355a2.cif
_cod_data_source_block 10
_cod_depositor_comments 'Adding full bibliography for 7057395--7057405.cif.'
_cod_database_code 7057402
_shelx_shelxl_version_number 2017/1
_shelx_space_group_comment
;
The symmetry employed for this shelxl refinement is uniquely defined
by the following loop, which should always be used as a source of
symmetry information in preference to the above space-group names.
They are only intended as comments.
;
_shelx_estimated_absorpt_t_max 0.564
_shelx_estimated_absorpt_t_min 0.458
_olex2_refinement_description
;
1. Fixed Uiso
 At 1.2 times of:
  All C(H) groups, H6 of O6
 At 1.5 times of:
  All C(H,H,H) groups, H3 of O3
2.a Aromatic/amide H refined with riding coordinates:
 O6(H6), C2(H2), C3(H3A), C4(H4), C5(H5), C7(H7), C13(H13)
2.b Idealised Me refined as rotating group:
 C10(H10A,H10B,H10C), C11(H11A,H11B,H11C), C15(H15A,H15B,H15C), C16(H16A,H16B,
 H16C)
2.c Idealised tetrahedral OH refined as rotating group:
 O3(H3)
;
_olex2_submission_special_instructions 'No special instructions were received'

loop_
_space_group_symop_operation_xyz
'x, y, z'
'-x, -y, -z'

loop_
_atom_site_label
_atom_site_type_symbol
_atom_site_fract_x
_atom_site_fract_y
_atom_site_fract_z
_atom_site_U_iso_or_equiv
_atom_site_adp_type
_atom_site_occupancy
_atom_site_site_symmetry_order
_atom_site_calc_flag
_atom_site_refinement_flags_posn
Er1 Er 0.03985(2) 0.11515(2) 0.36503(2) 0.01512(5) Uani 1 1 d .
O1 O 0.1752(2) 0.2927(2) 0.3046(2) 0.0228(4) Uani 1 1 d .
O2 O 0.1242(2) -0.0626(2) 0.50891(18) 0.0160(4) Uani 1 1 d .
O3 O 0.0971(3) -0.4411(2) 0.6511(2) 0.0307(5) Uani 1 1 d .
H3 H 0.025231 -0.442463 0.686697 0.046 Uiso 1 1 calc GR
O4 O -0.0583(3) -0.1000(2) 0.2672(2) 0.0227(4) Uani 1 1 d .
O5 O -0.1100(3) 0.1629(2) 0.1715(2) 0.0258(5) Uani 1 1 d .
O6 O 0.1706(2) 0.2377(2) 0.5596(2) 0.0202(4) Uani 1 1 d .
H6 H 0.114204 0.288178 0.604755 0.024 Uiso 1 1 calc R
N1 N 0.2766(3) 0.0180(3) 0.3540(2) 0.0178(5) Uani 1 1 d .
N2 N 0.3001(3) -0.1204(3) 0.4012(2) 0.0197(5) Uani 1 1 d .
N3 N 0.1133(3) -0.3102(3) 0.5984(2) 0.0188(5) Uani 1 1 d .
C1 C 0.2919(3) 0.3138(3) 0.2556(3) 0.0182(6) Uani 1 1 d .
C2 C 0.3210(4) 0.4474(3) 0.2037(3) 0.0214(6) Uani 1 1 d .
H2 H 0.253626 0.519551 0.203462 0.026 Uiso 1 1 calc R
C3 C 0.4452(4) 0.4744(3) 0.1536(3) 0.0242(6) Uani 1 1 d .
H3A H 0.461362 0.564682 0.119275 0.029 Uiso 1 1 calc R
C4 C 0.5478(4) 0.3718(4) 0.1524(3) 0.0255(7) Uani 1 1 d .
H4 H 0.633278 0.391628 0.118080 0.031 Uiso 1 1 calc R
C5 C 0.5221(4) 0.2410(4) 0.2020(3) 0.0230(6) Uani 1 1 d .
H5 H 0.591149 0.170547 0.201321 0.028 Uiso 1 1 calc R
C6 C 0.3960(3) 0.2089(3) 0.2538(3) 0.0197(6) Uani 1 1 d .
C7 C 0.3856(3) 0.0695(3) 0.3063(3) 0.0193(6) Uani 1 1 d .
H7 H 0.465752 0.010702 0.305774 0.023 Uiso 1 1 calc R
C8 C 0.2132(3) -0.1506(3) 0.4766(3) 0.0156(5) Uani 1 1 d .
C9 C 0.2099(3) -0.2950(3) 0.5304(3) 0.0179(5) Uani 1 1 d .
C10 C 0.3039(4) -0.4071(3) 0.5035(3) 0.0241(6) Uani 1 1 d .
H10A H 0.382732 -0.424739 0.579122 0.036 Uiso 1 1 calc GR
H10B H 0.352530 -0.375933 0.437090 0.036 Uiso 1 1 calc GR
H10C H 0.238547 -0.494565 0.476669 0.036 Uiso 1 1 calc GR
C11 C -0.1339(6) -0.3010(4) 0.1308(4) 0.0436(10) Uani 1 1 d .
H11A H -0.032506 -0.337037 0.154733 0.065 Uiso 1 1 calc GR
H11B H -0.179813 -0.322179 0.042100 0.065 Uiso 1 1 calc GR
H11C H -0.198907 -0.346518 0.180855 0.065 Uiso 1 1 calc GR
C12 C -0.1193(4) -0.1423(4) 0.1535(3) 0.0278(7) Uani 1 1 d .
C13 C -0.1693(5) -0.0521(4) 0.0563(3) 0.0349(8) Uani 1 1 d .
H13 H -0.208826 -0.092492 -0.024996 0.042 Uiso 1 1 calc R
C14 C -0.1650(4) 0.0961(4) 0.0706(3) 0.0278(7) Uani 1 1 d .
C15 C -0.2352(5) 0.1815(4) -0.0415(3) 0.0402(9) Uani 1 1 d .
H15A H -0.346732 0.168521 -0.058314 0.060 Uiso 1 1 calc GR
H15B H -0.202604 0.149156 -0.114326 0.060 Uiso 1 1 calc GR
H15C H -0.201612 0.282099 -0.024479 0.060 Uiso 1 1 calc GR
C16 C 0.3329(4) 0.2343(4) 0.6067(4) 0.0314(8) Uani 1 1 d .
H16A H 0.355737 0.140928 0.641697 0.047 Uiso 1 1 calc GR
H16B H 0.370468 0.307618 0.672062 0.047 Uiso 1 1 calc GR
H16C H 0.383163 0.251847 0.538610 0.047 Uiso 1 1 calc GR

loop_
_atom_site_aniso_label
_atom_site_aniso_U_11
_atom_site_aniso_U_22
_atom_site_aniso_U_33
_atom_site_aniso_U_23
_atom_site_aniso_U_13
_atom_site_aniso_U_12
Er1 0.01364(7) 0.01485(7) 0.01677(7) 0.00361(5) 0.00382(5) 0.00027(5)
O1 0.0211(11) 0.0179(10) 0.0328(12) 0.0077(9) 0.0130(9) 0.0019(8)
O2 0.0171(10) 0.0133(9) 0.0185(9) 0.0032(7) 0.0058(8) 0.0017(7)
O3 0.0382(14) 0.0202(12) 0.0344(13) 0.0090(10) 0.0113(11) -0.0009(10)
O4 0.0253(11) 0.0212(11) 0.0187(10) 0.0018(8) 0.0017(9) -0.0036(9)
O5 0.0319(12) 0.0261(12) 0.0190(10) 0.0021(9) 0.0036(9) 0.0084(10)
O6 0.0148(10) 0.0172(10) 0.0258(11) 0.0026(8) 0.0001(8) 0.0000(8)
N1 0.0195(12) 0.0140(11) 0.0201(12) 0.0021(9) 0.0050(10) 0.0019(9)
N2 0.0219(13) 0.0151(12) 0.0232(12) 0.0030(9) 0.0072(10) 0.0029(10)
N3 0.0205(12) 0.0151(12) 0.0192(11) 0.0040(9) 0.0024(10) -0.0012(9)
C1 0.0181(14) 0.0189(14) 0.0175(13) -0.0007(10) 0.0051(11) -0.0023(11)
C2 0.0252(15) 0.0199(15) 0.0188(13) 0.0031(11) 0.0056(12) -0.0005(12)
C3 0.0304(17) 0.0230(15) 0.0171(13) 0.0059(11) 0.0048(12) -0.0062(12)
C4 0.0252(16) 0.0324(18) 0.0197(14) 0.0023(12) 0.0096(12) -0.0055(13)
C5 0.0219(15) 0.0269(16) 0.0211(14) 0.0003(12) 0.0074(12) 0.0008(12)
C6 0.0193(14) 0.0223(15) 0.0169(13) 0.0007(11) 0.0049(11) -0.0025(11)
C7 0.0176(14) 0.0198(14) 0.0209(14) 0.0013(11) 0.0049(11) 0.0027(11)
C8 0.0140(13) 0.0136(13) 0.0181(13) 0.0010(10) 0.0021(10) 0.0006(10)
C9 0.0187(14) 0.0131(13) 0.0195(13) 0.0004(10) 0.0004(11) 0.0009(10)
C10 0.0295(17) 0.0141(14) 0.0287(16) -0.0002(11) 0.0062(13) 0.0051(12)
C11 0.070(3) 0.0251(18) 0.0292(18) -0.0033(14) 0.0033(19) -0.0071(18)
C12 0.0370(19) 0.0230(16) 0.0210(15) -0.0020(12) 0.0047(13) -0.0033(13)
C13 0.050(2) 0.034(2) 0.0162(15) -0.0029(13) 0.0004(14) 0.0027(16)
C14 0.0310(17) 0.0340(18) 0.0196(14) 0.0031(13) 0.0065(13) 0.0095(14)
C15 0.057(3) 0.042(2) 0.0207(16) 0.0036(15) 0.0025(16) 0.0170(19)
C16 0.0163(15) 0.0275(17) 0.044(2) -0.0006(15) -0.0037(14) 0.0011(13)

loop_
_atom_type_symbol
_atom_type_description
_atom_type_scat_dispersion_real
_atom_type_scat_dispersion_imag
_atom_type_scat_source
C C 0.0033 0.0016 'International Tables Vol C Tables 4.2.6.8 and 6.1.1.4'
H H 0.0000 0.0000 'International Tables Vol C Tables 4.2.6.8 and 6.1.1.4'
N N 0.0061 0.0033 'International Tables Vol C Tables 4.2.6.8 and 6.1.1.4'
O O 0.0106 0.0060 'International Tables Vol C Tables 4.2.6.8 and 6.1.1.4'
Er Er -0.2586 4.9576 'International Tables Vol C Tables 4.2.6.8 and 6.1.1.4'

loop_
_geom_angle_atom_site_label_1
_geom_angle_atom_site_label_2
_geom_angle_atom_site_label_3
_geom_angle
_geom_angle_site_symmetry_1
_geom_angle_site_symmetry_3
O1 Er1 Er1 148.31(6) . 2_556
O1 Er1 O2 142.28(8) . 2_556
O1 Er1 O2 128.72(8) . .
O1 Er1 O4 130.27(8) . .
O1 Er1 O5 77.68(9) . .
O1 Er1 O6 76.60(8) . .
O1 Er1 N1 75.18(8) . .
O1 Er1 N3 81.82(8) . 2_556
O2 Er1 Er1 33.36(5) . 2_556
O2 Er1 Er1 34.18(5) 2_556 2_556
O2 Er1 O2 67.54(8) 2_556 .
O2 Er1 O4 85.00(7) 2_556 .
O2 Er1 O6 73.83(7) . .
O2 Er1 O6 77.40(7) 2_556 .
O2 Er1 N1 131.53(8) 2_556 .
O2 Er1 N1 64.00(7) . .
O2 Er1 N3 124.87(7) . 2_556
O2 Er1 N3 64.14(7) 2_556 2_556
O4 Er1 Er1 76.80(5) . 2_556
O4 Er1 O2 73.12(7) . .
O4 Er1 O6 146.48(7) . .
O4 Er1 N1 80.61(8) . .
O4 Er1 N3 125.46(8) . 2_556
O5 Er1 Er1 132.14(6) . 2_556
O5 Er1 O2 106.50(8) . 2_556
O5 Er1 O2 145.66(8) . .
O5 Er1 O4 72.65(8) . .
O5 Er1 O6 139.68(8) . .
O5 Er1 N1 112.64(8) . .
O5 Er1 N3 74.75(8) . 2_556
O6 Er1 Er1 72.59(5) . 2_556
O6 Er1 N1 89.97(8) . .
O6 Er1 N3 71.29(8) . 2_556
N1 Er1 Er1 97.35(6) . 2_556
N1 Er1 N3 153.23(8) . 2_556
N3 Er1 Er1 95.05(6) 2_556 2_556
C1 O1 Er1 139.2(2) . .
Er1 O2 Er1 112.46(8) 2_556 .
C8 O2 Er1 116.02(16) . .
C8 O2 Er1 125.60(17) . 2_556
N3 O3 H3 109.5 . .
C12 O4 Er1 135.4(2) . .
C14 O5 Er1 136.5(2) . .
Er1 O6 H6 119.8 . .
C16 O6 Er1 120.3(2) . .
C16 O6 H6 119.8 . .
N2 N1 Er1 116.86(17) . .
C7 N1 Er1 130.4(2) . .
C7 N1 N2 112.7(2) . .
C8 N2 N1 109.8(2) . .
O3 N3 Er1 120.54(18) . 2_556
C9 N3 Er1 122.3(2) . 2_556
C9 N3 O3 117.1(3) . .
O1 C1 C2 119.7(3) . .
O1 C1 C6 122.9(3) . .
C2 C1 C6 117.4(3) . .
C1 C2 H2 119.4 . .
C3 C2 C1 121.3(3) . .
C3 C2 H2 119.4 . .
C2 C3 H3A 119.3 . .
C2 C3 C4 121.4(3) . .
C4 C3 H3A 119.3 . .
C3 C4 H4 120.7 . .
C5 C4 C3 118.6(3) . .
C5 C4 H4 120.7 . .
C4 C5 H5 119.1 . .
C4 C5 C6 121.8(3) . .
C6 C5 H5 119.1 . .
C1 C6 C7 124.3(3) . .
C5 C6 C1 119.6(3) . .
C5 C6 C7 116.1(3) . .
N1 C7 C6 125.7(3) . .
N1 C7 H7 117.2 . .
C6 C7 H7 117.2 . .
O2 C8 C9 116.2(2) . .
N2 C8 O2 124.5(3) . .
N2 C8 C9 119.3(3) . .
N3 C9 C8 111.7(3) . .
N3 C9 C10 125.2(3) . .
C10 C9 C8 123.1(3) . .
C9 C10 H10A 109.5 . .
C9 C10 H10B 109.5 . .
C9 C10 H10C 109.5 . .
H10A C10 H10B 109.5 . .
H10A C10 H10C 109.5 . .
H10B C10 H10C 109.5 . .
H11A C11 H11B 109.5 . .
H11A C11 H11C 109.5 . .
H11B C11 H11C 109.5 . .
C12 C11 H11A 109.5 . .
C12 C11 H11B 109.5 . .
C12 C11 H11C 109.5 . .
O4 C12 C11 115.7(3) . .
O4 C12 C13 123.9(3) . .
C13 C12 C11 120.5(3) . .
C12 C13 H13 118.0 . .
C12 C13 C14 123.9(3) . .
C14 C13 H13 118.0 . .
O5 C14 C13 124.3(3) . .
O5 C14 C15 117.1(3) . .
C13 C14 C15 118.6(3) . .
C14 C15 H15A 109.5 . .
C14 C15 H15B 109.5 . .
C14 C15 H15C 109.5 . .
H15A C15 H15B 109.5 . .
H15A C15 H15C 109.5 . .
H15B C15 H15C 109.5 . .
O6 C16 H16A 109.5 . .
O6 C16 H16B 109.5 . .
O6 C16 H16C 109.5 . .
H16A C16 H16B 109.5 . .
H16A C16 H16C 109.5 . .
H16B C16 H16C 109.5 . .

loop_
_geom_bond_atom_site_label_1
_geom_bond_atom_site_label_2
_geom_bond_distance
_geom_bond_site_symmetry_2
Er1 Er1 3.8723(6) 2_556
Er1 O1 2.204(2) .
Er1 O2 2.3039(19) 2_556
Er1 O2 2.354(2) .
Er1 O4 2.312(2) .
Er1 O5 2.299(2) .
Er1 O6 2.429(2) .
Er1 N1 2.430(3) .
Er1 N3 2.484(3) 2_556
O1 C1 1.305(4) .
O2 C8 1.311(3) .
O3 H3 0.8400 .
O3 N3 1.381(3) .
O4 C12 1.291(4) .
O5 C14 1.253(4) .
O6 H6 0.9500 .
O6 C16 1.437(4) .
N1 N2 1.421(3) .
N1 C7 1.294(4) .
N2 C8 1.299(4) .
N3 C9 1.288(4) .
C1 C2 1.421(4) .
C1 C6 1.425(4) .
C2 H2 0.9500 .
C2 C3 1.379(4) .
C3 H3A 0.9500 .
C3 C4 1.398(5) .
C4 H4 0.9500 .
C4 C5 1.380(5) .
C5 H5 0.9500 .
C5 C6 1.413(4) .
C6 C7 1.447(4) .
C7 H7 0.9500 .
C8 C9 1.491(4) .
C9 C10 1.484(4) .
C10 H10A 0.9800 .
C10 H10B 0.9800 .
C10 H10C 0.9800 .
C11 H11A 0.9800 .
C11 H11B 0.9800 .
C11 H11C 0.9800 .
C11 C12 1.511(5) .
C12 C13 1.382(5) .
C13 H13 0.9500 .
C13 C14 1.407(5) .
C14 C15 1.511(5) .
C15 H15A 0.9800 .
C15 H15B 0.9800 .
C15 H15C 0.9800 .
C16 H16A 0.9800 .
C16 H16B 0.9800 .
C16 H16C 0.9800 .

loop_
_geom_hbond_atom_site_label_D
_geom_hbond_atom_site_label_H
_geom_hbond_atom_site_label_A
_geom_hbond_distance_DH
_geom_hbond_distance_HA
_geom_hbond_distance_DA
_geom_hbond_angle_DHA
_geom_hbond_site_symmetry_A
_geom_hbond_publ_flag
O3 H3 O1 0.84 2.41 3.072(3) 136.4 2_556 yes
O6 H6 O3 0.95 2.64 3.368(3) 134.3 1_565 yes

loop_
_geom_torsion_atom_site_label_1
_geom_torsion_atom_site_label_2
_geom_torsion_atom_site_label_3
_geom_torsion_atom_site_label_4
_geom_torsion
_geom_torsion_site_symmetry_1
Er1 O1 C1 C2 165.0(2) .
Er1 O1 C1 C6 -16.4(5) .
Er1 O2 C8 N2 177.0(2) 2_556
Er1 O2 C8 N2 26.2(3) .
Er1 O2 C8 C9 -152.79(18) .
Er1 O2 C8 C9 -2.1(3) 2_556
Er1 O4 C12 C11 166.5(3) .
Er1 O4 C12 C13 -13.4(6) .
Er1 O5 C14 C13 12.9(6) .
Er1 O5 C14 C15 -169.0(3) .
Er1 N1 N2 C8 -20.2(3) .
Er1 N1 C7 C6 4.9(4) .
Er1 N3 C9 C8 -1.3(3) 2_556
Er1 N3 C9 C10 -179.4(2) 2_556
O1 C1 C2 C3 178.6(3) .
O1 C1 C6 C5 -178.3(3) .
O1 C1 C6 C7 -0.7(5) .
O2 C8 C9 N3 2.1(4) .
O2 C8 C9 C10 -179.8(3) .
O3 N3 C9 C8 178.5(2) .
O3 N3 C9 C10 0.5(4) .
O4 C12 C13 C14 -2.6(6) .
N1 N2 C8 O2 -3.5(4) .
N1 N2 C8 C9 175.5(2) .
N2 N1 C7 C6 -178.4(3) .
N2 C8 C9 N3 -177.0(3) .
N2 C8 C9 C10 1.1(4) .
C1 C2 C3 C4 -0.3(5) .
C1 C6 C7 N1 4.9(5) .
C2 C1 C6 C5 0.3(4) .
C2 C1 C6 C7 177.9(3) .
C2 C3 C4 C5 0.4(5) .
C3 C4 C5 C6 -0.1(5) .
C4 C5 C6 C1 -0.2(5) .
C4 C5 C6 C7 -178.0(3) .
C5 C6 C7 N1 -177.4(3) .
C6 C1 C2 C3 -0.1(4) .
C7 N1 N2 C8 162.6(3) .
C11 C12 C13 C14 177.5(4) .
C12 C13 C14 O5 3.1(6) .
C12 C13 C14 C15 -175.0(4) .
